data_7227685
loop_
_publ_author_name
'Mandal, Arkalekha'
'Patel, Bhisma K.'
'Shukla, Rahul'
'Chopra, Deepak'

_publ_section_title
;
 Impact of the complementary electronic nature of C--X and M--X halogens
 and intramolecular X&#x22EF;O interaction on supramolecular assemblies of
 Zn(ii) complexes of o-halophenyl substituted hydrazides
;
_journal_issue 12
_journal_name_full CrystEngComm
_journal_page_first 1607
_journal_paper_doi 10.1039/C7CE00060J
_journal_volume 19
_journal_year 2017
_chemical_formula_sum 'C16 H18 Br Cl2 N5 O2 Zn'
_chemical_formula_weight 528.54
_chemical_name_systematic
; 
 ? 
;
_space_group_IT_number 14
_symmetry_cell_setting monoclinic
_symmetry_space_group_name_Hall '-P 2ybc'
_symmetry_space_group_name_H-M 'P 1 21/c 1'
_atom_sites_solution_hydrogens geom
_atom_sites_solution_primary direct
_atom_sites_solution_secondary difmap
_audit_creation_method SHELXL-97
_audit_update_record
;
2016-11-28 deposited with the CCDC.
2017-02-14 downloaded from the CCDC.
;
_cell_angle_alpha 90.00
_cell_angle_beta 110.211(7)
_cell_angle_gamma 90.00
_cell_formula_units_Z 8
_cell_length_a 24.6076(13)
_cell_length_b 9.1723(3)
_cell_length_c 19.6702(14)
_cell_measurement_reflns_used 7727
_cell_measurement_temperature 293(2)
_cell_measurement_theta_max 25.50
_cell_measurement_theta_min 3.04
_cell_volume 4166.4(4)
_computing_structure_refinement 'SHELXL-97 (Sheldrick, 1997)'
_computing_structure_solution 'SHELXS-97 (Sheldrick, 1990)'
_diffrn_ambient_temperature 293(2)
_diffrn_measured_fraction_theta_full 0.998
_diffrn_measured_fraction_theta_max 0.998
_diffrn_measurement_device_type 'CCD area detector'
_diffrn_measurement_method 'phi and omega scans'
_diffrn_radiation_monochromator graphite
_diffrn_radiation_source 'fine-focus sealed tube'
_diffrn_radiation_type MoK\a
_diffrn_radiation_wavelength 0.71073
_diffrn_reflns_av_R_equivalents 0.0314
_diffrn_reflns_av_sigmaI/netI 0.0553
_diffrn_reflns_limit_h_max 29
_diffrn_reflns_limit_h_min -29
_diffrn_reflns_limit_k_max 10
_diffrn_reflns_limit_k_min -11
_diffrn_reflns_limit_l_max 23
_diffrn_reflns_limit_l_min -16
_diffrn_reflns_number 15795
_diffrn_reflns_theta_full 25.50
_diffrn_reflns_theta_max 25.50
_diffrn_reflns_theta_min 3.04
_exptl_absorpt_coefficient_mu 3.374
_exptl_absorpt_correction_T_max 0.509
_exptl_absorpt_correction_T_min 0.394
_exptl_absorpt_correction_type SADABS
_exptl_absorpt_process_details multi-scan
_exptl_crystal_colour white
_exptl_crystal_density_diffrn 1.685
_exptl_crystal_density_method 'not measured'
_exptl_crystal_description block
_exptl_crystal_F_000 2112
_exptl_crystal_size_max 0.32
_exptl_crystal_size_mid 0.24
_exptl_crystal_size_min 0.20
_refine_diff_density_max 0.491
_refine_diff_density_min -0.567
_refine_diff_density_rms 0.077
_refine_ls_extinction_method none
_refine_ls_goodness_of_fit_ref 0.994
_refine_ls_hydrogen_treatment mixed
_refine_ls_matrix_type full
_refine_ls_number_parameters 491
_refine_ls_number_reflns 7727
_refine_ls_number_restraints 0
_refine_ls_restrained_S_all 0.994
_refine_ls_R_factor_all 0.0813
_refine_ls_R_factor_gt 0.0436
_refine_ls_shift/su_max 0.001
_refine_ls_shift/su_mean 0.000
_refine_ls_structure_factor_coef Fsqd
_refine_ls_weighting_details 'calc w=1/[\s^2^(Fo^2^)+(0.0350P)^2^+3.5000P] where P=(Fo^2^+2Fc^2^)/3'
_refine_ls_weighting_scheme calc
_refine_ls_wR_factor_gt 0.0822
_refine_ls_wR_factor_ref 0.0979
_reflns_number_gt 5231
_reflns_number_total 7727
_reflns_threshold_expression >2sigma(I)
_cod_data_source_file c7ce00060j2.cif
_cod_data_source_block complex3
_cod_depositor_comments 'Adding full bibliography for 7227685--7227686.cif.'
_cod_original_sg_symbol_H-M 'P 21/c'
_cod_database_code 7227685

loop_
_symmetry_equiv_pos_as_xyz
'x, y, z'
'-x, y+1/2, -z+1/2'
'-x, -y, -z'
'x, -y-1/2, z-1/2'

loop_
_atom_site_label
_atom_site_type_symbol
_atom_site_fract_x
_atom_site_fract_y
_atom_site_fract_z
_atom_site_U_iso_or_equiv
_atom_site_adp_type
_atom_site_occupancy
_atom_site_symmetry_multiplicity
_atom_site_calc_flag
_atom_site_refinement_flags
Zn1 Zn 0.12218(2) 1.17652(5) 0.51473(3) 0.03860(14) Uani 1 1 d .
Zn2 Zn 0.40595(2) 0.82712(5) 0.34207(3) 0.03897(14) Uani 1 1 d .
Br1 Br 0.05264(2) 1.05164(6) 0.21758(3) 0.06803(18) Uani 1 1 d .
Br2 Br 0.34968(3) 0.42393(6) 0.46663(4) 0.0879(2) Uani 1 1 d .
Cl1 Cl 0.07538(6) 1.39027(12) 0.50517(7) 0.0594(3) Uani 1 1 d .
Cl2 Cl 0.21193(5) 1.15913(14) 0.59283(8) 0.0695(4) Uani 1 1 d .
Cl3 Cl 0.47333(5) 0.64870(12) 0.37525(7) 0.0537(3) Uani 1 1 d .
Cl4 Cl 0.35406(5) 0.85013(13) 0.22517(6) 0.0530(3) Uani 1 1 d .
O1 O 0.14267(17) 1.2004(3) 0.41278(19) 0.0689(11) Uani 1 1 d .
O2 O 0.33923(13) 0.7136(3) 0.37817(17) 0.0490(8) Uani 1 1 d .
O3 O 0.11102(17) 0.6885(4) 0.33900(19) 0.0725(11) Uani 1 1 d .
O4 O 0.35828(16) 0.4642(4) 0.08143(19) 0.0644(10) Uani 1 1 d .
N1 N 0.07606(14) 1.0479(4) 0.57134(18) 0.0378(8) Uani 1 1 d .
N2 N 0.09983(15) 0.9809(3) 0.45861(17) 0.0341(8) Uani 1 1 d .
N3 N 0.11684(16) 0.9650(3) 0.39913(18) 0.0400(9) Uani 1 1 d .
H3 H 0.1126 0.8846 0.3754 0.048 Uiso 1 1 calc R
N4 N 0.06779(17) 0.7390(4) 0.4550(2) 0.0516(10) Uani 1 1 d .
H4A H 0.0755 0.7176 0.4167 0.062 Uiso 1 1 calc R
H4B H 0.0533 0.6740 0.4752 0.062 Uiso 1 1 calc R
N5 N 0.46291(15) 1.0208(3) 0.35373(19) 0.0378(8) Uani 1 1 d .
N6 N 0.39760(14) 0.9490(3) 0.42639(18) 0.0344(8) Uani 1 1 d .
N7 N 0.36394(14) 0.8895(3) 0.46326(18) 0.0369(8) Uani 1 1 d .
H7 H 0.3614 0.9282 0.5019 0.044 Uiso 1 1 calc R
N8 N 0.43240(15) 1.1364(4) 0.51147(19) 0.0430(9) Uani 1 1 d .
H8A H 0.4121 1.1094 0.5372 0.052 Uiso 1 1 calc R
H8B H 0.4548 1.2111 0.5242 0.052 Uiso 1 1 calc R
N9 N 0.17575(19) 0.5640(4) 0.3027(2) 0.0604(11) Uani 1 1 d .
N10 N 0.35839(17) 0.3843(4) 0.1894(2) 0.0532(10) Uani 1 1 d .
C1 C 0.0649(2) 1.0915(5) 0.6295(2) 0.0505(12) Uani 1 1 d .
H1 H 0.0725 1.1879 0.6444 0.061 Uiso 1 1 calc R
C2 C 0.0426(2) 1.0005(6) 0.6686(3) 0.0581(14) Uani 1 1 d .
H2 H 0.0347 1.0348 0.7087 0.070 Uiso 1 1 calc R
C3 C 0.0323(2) 0.8587(6) 0.6473(3) 0.0597(14) Uani 1 1 d .
H3A H 0.0174 0.7946 0.6731 0.072 Uiso 1 1 calc R
C4 C 0.04395(19) 0.8107(5) 0.5872(2) 0.0473(12) Uani 1 1 d .
H4 H 0.0375 0.7140 0.5724 0.057 Uiso 1 1 calc R
C5 C 0.06525(16) 0.9084(4) 0.5496(2) 0.0330(9) Uani 1 1 d .
C6 C 0.07834(17) 0.8728(4) 0.4829(2) 0.0341(10) Uani 1 1 d .
C7 C 0.1405(2) 1.0835(5) 0.3810(2) 0.0459(12) Uani 1 1 d .
C8 C 0.1658(2) 1.0665(4) 0.3230(3) 0.0447(11) Uani 1 1 d .
C9 C 0.1348(2) 1.0533(4) 0.2505(3) 0.0446(11) Uani 1 1 d .
C10 C 0.1618(2) 1.0441(5) 0.1993(3) 0.0569(13) Uani 1 1 d .
H10 H 0.1401 1.0370 0.1502 0.068 Uiso 1 1 calc R
C11 C 0.2213(3) 1.0459(5) 0.2227(3) 0.0631(15) Uani 1 1 d .
H11 H 0.2398 1.0388 0.1889 0.076 Uiso 1 1 calc R
C12 C 0.2540(2) 1.0579(5) 0.2948(3) 0.0598(14) Uani 1 1 d .
H12 H 0.2942 1.0579 0.3097 0.072 Uiso 1 1 calc R
C13 C 0.2266(2) 1.0700(5) 0.3450(3) 0.0540(13) Uani 1 1 d .
H13 H 0.2486 1.0806 0.3938 0.065 Uiso 1 1 calc R
C14 C 0.4938(2) 1.0558(5) 0.3119(3) 0.0502(12) Uani 1 1 d .
H14 H 0.4929 0.9934 0.2742 0.060 Uiso 1 1 calc R
C15 C 0.5270(2) 1.1809(5) 0.3223(3) 0.0550(13) Uani 1 1 d .
H15 H 0.5482 1.2020 0.2925 0.066 Uiso 1 1 calc R
C16 C 0.5279(2) 1.2726(5) 0.3772(3) 0.0560(13) Uani 1 1 d .
H16 H 0.5498 1.3576 0.3852 0.067 Uiso 1 1 calc R
C17 C 0.49620(19) 1.2392(5) 0.4212(3) 0.0471(12) Uani 1 1 d .
H17 H 0.4963 1.3011 0.4586 0.057 Uiso 1 1 calc R
C18 C 0.46442(17) 1.1118(4) 0.4081(2) 0.0333(9) Uani 1 1 d .
C19 C 0.42916(17) 1.0626(4) 0.4520(2) 0.0316(9) Uani 1 1 d .
C20 C 0.33559(17) 0.7667(4) 0.4341(2) 0.0368(10) Uani 1 1 d .
C21 C 0.29815(18) 0.7028(4) 0.4725(2) 0.0382(10) Uani 1 1 d .
C22 C 0.2969(2) 0.5539(5) 0.4851(3) 0.0494(12) Uani 1 1 d .
C23 C 0.2579(2) 0.4967(6) 0.5155(3) 0.0671(16) Uani 1 1 d .
H23 H 0.2562 0.3967 0.5224 0.081 Uiso 1 1 calc R
C24 C 0.2221(2) 0.5892(7) 0.5350(3) 0.0689(16) Uani 1 1 d .
H24 H 0.1956 0.5511 0.5544 0.083 Uiso 1 1 calc R
C25 C 0.2247(2) 0.7369(6) 0.5264(3) 0.0583(13) Uani 1 1 d .
H25 H 0.2015 0.7989 0.5419 0.070 Uiso 1 1 calc R
C26 C 0.26220(19) 0.7927(5) 0.4947(2) 0.0478(12) Uani 1 1 d .
H26 H 0.2634 0.8929 0.4880 0.057 Uiso 1 1 calc R
C27 C 0.1400(3) 0.5789(6) 0.3393(3) 0.0667(15) Uani 1 1 d .
H27 H 0.1365 0.5006 0.3675 0.080 Uiso 1 1 calc R
C28 C 0.1857(3) 0.6791(6) 0.2605(3) 0.0856(19) Uani 1 1 d .
H28A H 0.1575 0.7545 0.2554 0.128 Uiso 1 1 calc R
H28B H 0.1825 0.6428 0.2134 0.128 Uiso 1 1 calc R
H28C H 0.2238 0.7180 0.2839 0.128 Uiso 1 1 calc R
C29 C 0.2071(3) 0.4304(6) 0.3054(4) 0.097(2) Uani 1 1 d .
H29A H 0.1967 0.3610 0.3353 0.145 Uiso 1 1 calc R
H29B H 0.2480 0.4493 0.3255 0.145 Uiso 1 1 calc R
H29C H 0.1977 0.3917 0.2574 0.145 Uiso 1 1 calc R
C30 C 0.3490(2) 0.4825(5) 0.1385(3) 0.0529(13) Uani 1 1 d .
H30 H 0.3344 0.5723 0.1458 0.064 Uiso 1 1 calc R
C31 C 0.3764(3) 0.2388(7) 0.1775(4) 0.103(2) Uani 1 1 d .
H31A H 0.3545 0.1680 0.1932 0.154 Uiso 1 1 calc R
H31B H 0.4168 0.2266 0.2045 0.154 Uiso 1 1 calc R
H31C H 0.3696 0.2254 0.1268 0.154 Uiso 1 1 calc R
C32 C 0.3456(3) 0.4127(8) 0.2548(3) 0.102(2) Uani 1 1 d .
H32A H 0.3806 0.4054 0.2961 0.153 Uiso 1 1 calc R
H32B H 0.3181 0.3425 0.2591 0.153 Uiso 1 1 calc R
H32C H 0.3298 0.5090 0.2526 0.153 Uiso 1 1 calc R

loop_
_atom_site_aniso_label
_atom_site_aniso_U_11
_atom_site_aniso_U_22
_atom_site_aniso_U_33
_atom_site_aniso_U_23
_atom_site_aniso_U_13
_atom_site_aniso_U_12
Zn1 0.0440(3) 0.0306(3) 0.0419(3) -0.0006(2) 0.0158(2) -0.0032(2)
Zn2 0.0377(3) 0.0404(3) 0.0390(3) -0.0042(2) 0.0135(2) 0.0013(2)
Br1 0.0591(4) 0.0873(4) 0.0593(4) 0.0184(3) 0.0226(3) -0.0033(3)
Br2 0.0909(5) 0.0552(3) 0.1236(6) 0.0176(3) 0.0447(4) 0.0208(3)
Cl1 0.0564(8) 0.0339(6) 0.0755(9) -0.0019(6) 0.0070(7) 0.0034(6)
Cl2 0.0393(8) 0.0684(8) 0.0888(10) 0.0008(7) 0.0068(7) -0.0007(6)
Cl3 0.0449(7) 0.0414(6) 0.0653(8) -0.0052(6) 0.0068(6) 0.0062(5)
Cl4 0.0528(8) 0.0621(7) 0.0403(7) -0.0034(6) 0.0111(6) 0.0093(6)
O1 0.125(3) 0.0360(18) 0.070(2) -0.0036(17) 0.064(2) -0.0136(19)
O2 0.055(2) 0.0492(18) 0.048(2) -0.0106(15) 0.0252(17) -0.0158(15)
O3 0.096(3) 0.052(2) 0.068(3) -0.0140(18) 0.026(2) 0.020(2)
O4 0.079(3) 0.074(2) 0.058(2) 0.0159(18) 0.046(2) 0.0133(19)
N1 0.031(2) 0.043(2) 0.039(2) 0.0001(17) 0.0122(17) -0.0022(16)
N2 0.040(2) 0.0318(18) 0.031(2) 0.0025(15) 0.0134(17) -0.0027(16)
N3 0.056(2) 0.0319(19) 0.035(2) -0.0019(15) 0.0189(18) -0.0036(17)
N4 0.070(3) 0.035(2) 0.053(3) -0.0053(18) 0.025(2) -0.0157(19)
N5 0.035(2) 0.040(2) 0.041(2) 0.0049(17) 0.0156(18) 0.0017(16)
N6 0.030(2) 0.0361(19) 0.039(2) 0.0006(16) 0.0146(16) -0.0059(16)
N7 0.040(2) 0.0383(19) 0.037(2) -0.0047(16) 0.0197(17) -0.0062(17)
N8 0.046(2) 0.041(2) 0.046(2) -0.0055(17) 0.0200(19) -0.0061(17)
N9 0.068(3) 0.043(2) 0.064(3) -0.003(2) 0.015(2) 0.007(2)
N10 0.047(3) 0.068(3) 0.041(2) 0.007(2) 0.0108(19) -0.012(2)
C1 0.047(3) 0.061(3) 0.046(3) -0.010(2) 0.020(2) -0.004(2)
C2 0.052(3) 0.083(4) 0.048(3) 0.007(3) 0.028(3) 0.005(3)
C3 0.055(3) 0.076(4) 0.059(3) 0.016(3) 0.032(3) -0.009(3)
C4 0.038(3) 0.048(3) 0.053(3) 0.011(2) 0.012(2) -0.007(2)
C5 0.022(2) 0.039(2) 0.032(2) 0.0076(19) 0.0025(18) 0.0006(18)
C6 0.030(2) 0.032(2) 0.036(2) 0.0042(19) 0.0054(19) 0.0000(19)
C7 0.064(3) 0.034(3) 0.043(3) 0.007(2) 0.024(2) 0.001(2)
C8 0.066(3) 0.032(2) 0.046(3) 0.008(2) 0.031(3) 0.005(2)
C9 0.051(3) 0.042(3) 0.045(3) 0.012(2) 0.022(2) 0.007(2)
C10 0.072(4) 0.063(3) 0.043(3) 0.012(2) 0.028(3) 0.013(3)
C11 0.077(4) 0.067(3) 0.062(4) 0.019(3) 0.046(3) 0.022(3)
C12 0.053(3) 0.065(3) 0.069(4) 0.020(3) 0.030(3) 0.018(3)
C13 0.063(4) 0.051(3) 0.048(3) 0.016(2) 0.019(3) 0.008(3)
C14 0.051(3) 0.057(3) 0.050(3) 0.008(2) 0.026(3) 0.006(3)
C15 0.041(3) 0.066(3) 0.064(3) 0.021(3) 0.026(3) 0.000(3)
C16 0.049(3) 0.046(3) 0.072(4) 0.008(3) 0.019(3) -0.012(2)
C17 0.048(3) 0.039(3) 0.054(3) 0.002(2) 0.017(2) -0.008(2)
C18 0.028(2) 0.031(2) 0.039(3) 0.0045(19) 0.0085(19) 0.0058(18)
C19 0.028(2) 0.031(2) 0.034(2) 0.0029(18) 0.0084(18) 0.0067(19)
C20 0.027(2) 0.039(2) 0.041(3) 0.007(2) 0.008(2) 0.004(2)
C21 0.031(2) 0.045(3) 0.034(2) 0.0071(19) 0.0057(19) -0.005(2)
C22 0.042(3) 0.048(3) 0.052(3) 0.014(2) 0.008(2) -0.001(2)
C23 0.056(4) 0.066(3) 0.075(4) 0.025(3) 0.016(3) -0.017(3)
C24 0.042(3) 0.107(5) 0.059(4) 0.025(3) 0.018(3) -0.015(3)
C25 0.038(3) 0.083(4) 0.056(3) 0.016(3) 0.019(3) 0.005(3)
C26 0.041(3) 0.058(3) 0.047(3) 0.012(2) 0.018(2) 0.001(2)
C27 0.085(5) 0.058(4) 0.049(3) -0.008(3) 0.012(3) -0.004(3)
C28 0.085(5) 0.069(4) 0.099(5) 0.016(4) 0.027(4) 0.001(3)
C29 0.105(6) 0.058(4) 0.124(6) 0.000(4) 0.036(5) 0.024(4)
C30 0.048(3) 0.054(3) 0.062(4) 0.000(3) 0.026(3) -0.005(2)
C31 0.119(6) 0.083(5) 0.105(6) 0.040(4) 0.036(5) 0.033(4)
C32 0.114(6) 0.148(6) 0.048(4) -0.007(4) 0.032(4) -0.044(5)

loop_
_atom_type_symbol
_atom_type_description
_atom_type_scat_dispersion_real
_atom_type_scat_dispersion_imag
_atom_type_scat_source
C C 0.0033 0.0016 'International Tables Vol C Tables 4.2.6.8 and 6.1.1.4'
H H 0.0000 0.0000 'International Tables Vol C Tables 4.2.6.8 and 6.1.1.4'
Br Br -0.2901 2.4595 'International Tables Vol C Tables 4.2.6.8 and 6.1.1.4'
Cl Cl 0.1484 0.1585 'International Tables Vol C Tables 4.2.6.8 and 6.1.1.4'
N N 0.0061 0.0033 'International Tables Vol C Tables 4.2.6.8 and 6.1.1.4'
O O 0.0106 0.0060 'International Tables Vol C Tables 4.2.6.8 and 6.1.1.4'
Zn Zn 0.2839 1.4301 'International Tables Vol C Tables 4.2.6.8 and 6.1.1.4'

loop_
_geom_angle_atom_site_label_1
_geom_angle_atom_site_label_2
_geom_angle_atom_site_label_3
_geom_angle
N2 Zn1 N1 73.52(13)
N2 Zn1 Cl2 108.86(10)
N1 Zn1 Cl2 100.14(10)
N2 Zn1 O1 73.09(12)
N1 Zn1 O1 145.50(12)
Cl2 Zn1 O1 98.56(11)
N2 Zn1 Cl1 132.40(10)
N1 Zn1 Cl1 99.90(10)
Cl2 Zn1 Cl1 118.65(5)
O1 Zn1 Cl1 96.15(9)
N6 Zn2 Cl4 126.72(10)
N6 Zn2 N5 73.71(12)
Cl4 Zn2 N5 98.47(10)
N6 Zn2 O2 73.28(11)
Cl4 Zn2 O2 98.57(9)
N5 Zn2 O2 146.83(12)
N6 Zn2 Cl3 115.21(10)
Cl4 Zn2 Cl3 118.03(5)
N5 Zn2 Cl3 100.10(9)
O2 Zn2 Cl3 96.66(9)
C7 O1 Zn1 112.6(3)
C20 O2 Zn2 112.5(3)
C1 N1 C5 118.9(4)
C1 N1 Zn1 125.0(3)
C5 N1 Zn1 115.5(3)
C6 N2 N3 121.1(3)
C6 N2 Zn1 122.3(3)
N3 N2 Zn1 116.0(2)
C7 N3 N2 115.3(3)
C7 N3 H3 122.3
N2 N3 H3 122.3
C6 N4 H4A 120.0
C6 N4 H4B 120.0
H4A N4 H4B 120.0
C14 N5 C18 118.3(4)
C14 N5 Zn2 126.8(3)
C18 N5 Zn2 114.8(3)
C19 N6 N7 120.0(3)
C19 N6 Zn2 122.3(3)
N7 N6 Zn2 116.7(2)
C20 N7 N6 115.0(3)
C20 N7 H7 122.5
N6 N7 H7 122.5
C19 N8 H8A 120.0
C19 N8 H8B 120.0
H8A N8 H8B 120.0
C27 N9 C28 121.6(5)
C27 N9 C29 121.1(5)
C28 N9 C29 117.2(5)
C30 N10 C32 121.5(5)
C30 N10 C31 119.5(4)
C32 N10 C31 118.8(5)
N1 C1 C2 122.8(4)
N1 C1 H1 118.6
C2 C1 H1 118.6
C3 C2 C1 118.5(5)
C3 C2 H2 120.7
C1 C2 H2 120.7
C2 C3 C4 119.7(4)
C2 C3 H3A 120.2
C4 C3 H3A 120.2
C5 C4 C3 118.9(4)
C5 C4 H4 120.6
C3 C4 H4 120.6
N1 C5 C4 121.2(4)
N1 C5 C6 114.1(3)
C4 C5 C6 124.7(4)
N2 C6 N4 126.9(4)
N2 C6 C5 113.5(3)
N4 C6 C5 119.6(4)
O1 C7 N3 121.2(4)
O1 C7 C8 121.6(4)
N3 C7 C8 117.1(4)
C9 C8 C13 118.2(4)
C9 C8 C7 125.3(5)
C13 C8 C7 116.4(4)
C8 C9 C10 121.8(5)
C8 C9 Br1 120.0(3)
C10 C9 Br1 118.2(4)
C11 C10 C9 118.5(5)
C11 C10 H10 120.7
C9 C10 H10 120.7
C12 C11 C10 121.6(5)
C12 C11 H11 119.2
C10 C11 H11 119.2
C11 C12 C13 119.3(5)
C11 C12 H12 120.3
C13 C12 H12 120.3
C12 C13 C8 120.6(5)
C12 C13 H13 119.7
C8 C13 H13 119.7
N5 C14 C15 122.7(4)
N5 C14 H14 118.7
C15 C14 H14 118.7
C16 C15 C14 118.5(4)
C16 C15 H15 120.8
C14 C15 H15 120.8
C15 C16 C17 120.0(4)
C15 C16 H16 120.0
C17 C16 H16 120.0
C18 C17 C16 118.4(4)
C18 C17 H17 120.8
C16 C17 H17 120.8
N5 C18 C17 122.1(4)
N5 C18 C19 114.3(3)
C17 C18 C19 123.6(4)
N6 C19 N8 126.7(4)
N6 C19 C18 114.2(3)
N8 C19 C18 119.1(4)
O2 C20 N7 121.6(4)
O2 C20 C21 122.8(4)
N7 C20 C21 115.6(4)
C26 C21 C22 118.2(4)
C26 C21 C20 119.8(4)
C22 C21 C20 122.0(4)
C21 C22 C23 120.5(5)
C21 C22 Br2 121.8(3)
C23 C22 Br2 117.7(4)
C24 C23 C22 119.3(5)
C24 C23 H23 120.3
C22 C23 H23 120.3
C23 C24 C25 121.2(5)
C23 C24 H24 119.4
C25 C24 H24 119.4
C24 C25 C26 119.3(5)
C24 C25 H25 120.3
C26 C25 H25 120.3
C25 C26 C21 121.4(4)
C25 C26 H26 119.3
C21 C26 H26 119.3
O3 C27 N9 125.1(5)
O3 C27 H27 117.4
N9 C27 H27 117.4
N9 C28 H28A 109.5
N9 C28 H28B 109.5
H28A C28 H28B 109.5
N9 C28 H28C 109.5
H28A C28 H28C 109.5
H28B C28 H28C 109.5
N9 C29 H29A 109.5
N9 C29 H29B 109.5
H29A C29 H29B 109.5
N9 C29 H29C 109.5
H29A C29 H29C 109.5
H29B C29 H29C 109.5
O4 C30 N10 124.5(5)
O4 C30 H30 117.8
N10 C30 H30 117.8
N10 C31 H31A 109.5
N10 C31 H31B 109.5
H31A C31 H31B 109.5
N10 C31 H31C 109.5
H31A C31 H31C 109.5
H31B C31 H31C 109.5
N10 C32 H32A 109.5
N10 C32 H32B 109.5
H32A C32 H32B 109.5
N10 C32 H32C 109.5
H32A C32 H32C 109.5
H32B C32 H32C 109.5

loop_
_geom_bond_atom_site_label_1
_geom_bond_atom_site_label_2
_geom_bond_distance
Zn1 N2 2.079(3)
Zn1 N1 2.190(3)
Zn1 Cl2 2.2178(14)
Zn1 O1 2.241(3)
Zn1 Cl1 2.2486(12)
Zn2 N6 2.068(3)
Zn2 Cl4 2.2211(13)
Zn2 N5 2.225(3)
Zn2 O2 2.256(3)
Zn2 Cl3 2.2596(12)
Br1 C9 1.898(5)
Br2 C22 1.889(5)
O1 C7 1.232(5)
O2 C20 1.235(5)
O3 C27 1.231(6)
O4 C30 1.230(5)
N1 C1 1.328(5)
N1 C5 1.346(5)
N2 C6 1.291(5)
N2 N3 1.380(4)
N3 C7 1.338(5)
N3 H3 0.8600
N4 C6 1.334(5)
N4 H4A 0.8600
N4 H4B 0.8600
N5 C14 1.338(5)
N5 C18 1.346(5)
N6 C19 1.293(5)
N6 N7 1.387(4)
N7 C20 1.344(5)
N7 H7 0.8600
N8 C19 1.331(5)
N8 H8A 0.8600
N8 H8B 0.8600
N9 C27 1.323(6)
N9 C28 1.416(6)
N9 C29 1.440(6)
N10 C30 1.308(6)
N10 C32 1.449(6)
N10 C31 1.450(7)
C1 C2 1.370(6)
C1 H1 0.9300
C2 C3 1.363(7)
C2 H2 0.9300
C3 C4 1.381(6)
C3 H3A 0.9300
C4 C5 1.376(5)
C4 H4 0.9300
C5 C6 1.491(5)
C7 C8 1.486(6)
C8 C9 1.371(6)
C8 C13 1.407(6)
C9 C10 1.387(6)
C10 C11 1.374(7)
C10 H10 0.9300
C11 C12 1.372(7)
C11 H11 0.9300
C12 C13 1.377(6)
C12 H12 0.9300
C13 H13 0.9300
C14 C15 1.382(6)
C14 H14 0.9300
C15 C16 1.363(6)
C15 H15 0.9300
C16 C17 1.384(6)
C16 H16 0.9300
C17 C18 1.380(6)
C17 H17 0.9300
C18 C19 1.490(5)
C20 C21 1.497(5)
C21 C26 1.386(6)
C21 C22 1.390(6)
C22 C23 1.397(6)
C23 C24 1.368(7)
C23 H23 0.9300
C24 C25 1.370(7)
C24 H24 0.9300
C25 C26 1.378(6)
C25 H25 0.9300
C26 H26 0.9300
C27 H27 0.9300
C28 H28A 0.9600
C28 H28B 0.9600
C28 H28C 0.9600
C29 H29A 0.9600
C29 H29B 0.9600
C29 H29C 0.9600
C30 H30 0.9300
C31 H31A 0.9600
C31 H31B 0.9600
C31 H31C 0.9600
C32 H32A 0.9600
C32 H32B 0.9600
C32 H32C 0.9600

loop_
_geom_torsion_atom_site_label_1
_geom_torsion_atom_site_label_2
_geom_torsion_atom_site_label_3
_geom_torsion_atom_site_label_4
_geom_torsion
N2 Zn1 O1 C7 -11.6(3)
N1 Zn1 O1 C7 -26.6(5)
Cl2 Zn1 O1 C7 95.6(4)
Cl1 Zn1 O1 C7 -144.1(3)
N6 Zn2 O2 C20 -8.2(3)
Cl4 Zn2 O2 C20 -134.1(3)
N5 Zn2 O2 C20 -13.9(4)
Cl3 Zn2 O2 C20 106.2(3)
N2 Zn1 N1 C1 -179.3(4)
Cl2 Zn1 N1 C1 73.9(4)
O1 Zn1 N1 C1 -164.3(3)
Cl1 Zn1 N1 C1 -47.8(4)
N2 Zn1 N1 C5 9.3(3)
Cl2 Zn1 N1 C5 -97.5(3)
O1 Zn1 N1 C5 24.3(4)
Cl1 Zn1 N1 C5 140.8(3)
N1 Zn1 N2 C6 -8.7(3)
Cl2 Zn1 N2 C6 86.6(3)
O1 Zn1 N2 C6 -179.9(4)
Cl1 Zn1 N2 C6 -97.1(3)
N1 Zn1 N2 N3 -179.7(3)
Cl2 Zn1 N2 N3 -84.4(3)
O1 Zn1 N2 N3 9.1(3)
Cl1 Zn1 N2 N3 91.9(3)
C6 N2 N3 C7 -177.5(4)
Zn1 N2 N3 C7 -6.4(5)
N6 Zn2 N5 C14 -176.5(4)
Cl4 Zn2 N5 C14 -50.6(4)
O2 Zn2 N5 C14 -170.8(3)
Cl3 Zn2 N5 C14 70.0(4)
N6 Zn2 N5 C18 1.9(3)
Cl4 Zn2 N5 C18 127.7(3)
O2 Zn2 N5 C18 7.5(4)
Cl3 Zn2 N5 C18 -111.6(3)
Cl4 Zn2 N6 C19 -95.0(3)
N5 Zn2 N6 C19 -6.6(3)
O2 Zn2 N6 C19 176.7(3)
Cl3 Zn2 N6 C19 87.1(3)
Cl4 Zn2 N6 N7 96.1(3)
N5 Zn2 N6 N7 -175.4(3)
O2 Zn2 N6 N7 7.8(3)
Cl3 Zn2 N6 N7 -81.7(3)
C19 N6 N7 C20 -176.3(3)
Zn2 N6 N7 C20 -7.1(4)
C5 N1 C1 C2 -0.2(7)
Zn1 N1 C1 C2 -171.3(4)
N1 C1 C2 C3 1.0(8)
C1 C2 C3 C4 -0.5(8)
C2 C3 C4 C5 -0.7(7)
C1 N1 C5 C4 -1.1(6)
Zn1 N1 C5 C4 170.8(3)
C1 N1 C5 C6 178.8(4)
Zn1 N1 C5 C6 -9.2(4)
C3 C4 C5 N1 1.6(6)
C3 C4 C5 C6 -178.4(4)
N3 N2 C6 N4 -2.5(6)
Zn1 N2 C6 N4 -173.1(3)
N3 N2 C6 C5 177.1(3)
Zn1 N2 C6 C5 6.5(5)
N1 C5 C6 N2 2.3(5)
C4 C5 C6 N2 -177.7(4)
N1 C5 C6 N4 -178.1(4)
C4 C5 C6 N4 1.9(6)
Zn1 O1 C7 N3 12.7(6)
Zn1 O1 C7 C8 -165.0(4)
N2 N3 C7 O1 -4.9(7)
N2 N3 C7 C8 172.9(4)
O1 C7 C8 C9 -107.8(6)
N3 C7 C8 C9 74.4(6)
O1 C7 C8 C13 69.7(6)
N3 C7 C8 C13 -108.1(5)
C13 C8 C9 C10 -0.2(6)
C7 C8 C9 C10 177.2(4)
C13 C8 C9 Br1 -178.8(3)
C7 C8 C9 Br1 -1.4(6)
C8 C9 C10 C11 1.1(7)
Br1 C9 C10 C11 179.7(3)
C9 C10 C11 C12 -0.7(7)
C10 C11 C12 C13 -0.7(8)
C11 C12 C13 C8 1.6(7)
C9 C8 C13 C12 -1.1(6)
C7 C8 C13 C12 -178.8(4)
C18 N5 C14 C15 0.1(7)
Zn2 N5 C14 C15 178.4(3)
N5 C14 C15 C16 -0.5(7)
C14 C15 C16 C17 0.2(7)
C15 C16 C17 C18 0.3(7)
C14 N5 C18 C17 0.6(6)
Zn2 N5 C18 C17 -178.0(3)
C14 N5 C18 C19 -179.4(4)
Zn2 N5 C18 C19 2.1(4)
C16 C17 C18 N5 -0.8(7)
C16 C17 C18 C19 179.2(4)
N7 N6 C19 N8 -2.1(6)
Zn2 N6 C19 N8 -170.6(3)
N7 N6 C19 C18 178.1(3)
Zn2 N6 C19 C18 9.6(5)
N5 C18 C19 N6 -7.2(5)
C17 C18 C19 N6 172.8(4)
N5 C18 C19 N8 173.0(3)
C17 C18 C19 N8 -6.9(6)
Zn2 O2 C20 N7 7.5(5)
Zn2 O2 C20 C21 -174.7(3)
N6 N7 C20 O2 -0.9(6)
N6 N7 C20 C21 -178.8(3)
O2 C20 C21 C26 -133.0(5)
N7 C20 C21 C26 45.0(6)
O2 C20 C21 C22 45.2(6)
N7 C20 C21 C22 -136.9(4)
C26 C21 C22 C23 3.6(7)
C20 C21 C22 C23 -174.6(4)
C26 C21 C22 Br2 -173.1(3)
C20 C21 C22 Br2 8.7(6)
C21 C22 C23 C24 -2.1(8)
Br2 C22 C23 C24 174.8(4)
C22 C23 C24 C25 -1.2(8)
C23 C24 C25 C26 2.9(8)
C24 C25 C26 C21 -1.3(8)
C22 C21 C26 C25 -2.0(7)
C20 C21 C26 C25 176.3(4)
C28 N9 C27 O3 2.4(9)
C29 N9 C27 O3 -178.9(5)
C32 N10 C30 O4 -179.0(5)
C31 N10 C30 O4 -5.3(8)
